data_4028792
loop_
_publ_author_name
'Wen-Chung Lin'
'Ding-Yah Yang'

_publ_section_title
;
 Photochromism of o-Nitrophenyl-Substituted Oxazabicycles
;
_journal_name_full 'Journal of Organic Chemistry'
_journal_page_first 11798
_journal_page_last 11806
_journal_paper_doi 10.1021/jo401838n
_journal_volume 78
_journal_year 2013
_chemical_formula_moiety 'C26 H22 N2 O4'
_chemical_formula_sum 'C26 H22 N2 O4'
_chemical_formula_weight 426.46
_space_group_IT_number 14
_symmetry_cell_setting monoclinic
_symmetry_Int_Tables_number 14
_symmetry_space_group_name_Hall '-P 2yn'
_symmetry_space_group_name_H-M 'P 1 21/n 1'
_atom_sites_solution_hydrogens geom
_atom_sites_solution_primary direct
_atom_sites_solution_secondary difmap
_audit_creation_method SHELXL-97
_cell_angle_alpha 90.00
_cell_angle_beta 97.307(3)
_cell_angle_gamma 90.00
_cell_formula_units_Z 4
_cell_length_a 12.1763(4)
_cell_length_b 12.2873(5)
_cell_length_c 14.7800(5)
_cell_measurement_reflns_used 4761
_cell_measurement_temperature 110(2)
_cell_measurement_theta_max 29.1314
_cell_measurement_theta_min 2.8437
_cell_volume 2193.33(14)
_computing_cell_refinement
; 
CrysAlis RED, Oxford Diffraction Ltd., 
Version 1.171.32.29 (release 10-06-2008 CrysAlis171 .NET) 
(compiled Jun 10 2008,16:49:55) 
;
_computing_data_collection
; 
CrysAlis CCD, Oxford Diffraction Ltd., 
Version 1.171.32.29 (release 10-06-2008 CrysAlis171 .NET) 
(compiled Jun 10 2008,16:49:55) 
;
_computing_data_reduction
; 
CrysAlis RED, Oxford Diffraction Ltd., 
Version 1.171.32.29 (release 10-06-2008 CrysAlis171 .NET) 
(compiled Jun 10 2008,16:49:55) 
;
_computing_molecular_graphics 'Bruker SHELXTL'
_computing_publication_material 'Bruker SHELXTL'
_computing_structure_refinement 'SHELXL-97 (Sheldrick, 2008)'
_computing_structure_solution 'SHELXS-97 (Sheldrick, 2008)'
_diffrn_ambient_temperature 110(2)
_diffrn_measured_fraction_theta_full 0.999
_diffrn_measured_fraction_theta_max 0.861
_diffrn_measurement_device_type 'CCD detector'
_diffrn_measurement_method '\w scans'
_diffrn_radiation_monochromator graphite
_diffrn_radiation_probe x-ray
_diffrn_radiation_type MoK\a
_diffrn_radiation_wavelength 0.71073
_diffrn_reflns_av_R_equivalents 0.0222
_diffrn_reflns_av_sigmaI/netI 0.0539
_diffrn_reflns_limit_h_max 16
_diffrn_reflns_limit_h_min -15
_diffrn_reflns_limit_k_max 16
_diffrn_reflns_limit_k_min -16
_diffrn_reflns_limit_l_max 14
_diffrn_reflns_limit_l_min -19
_diffrn_reflns_number 10512
_diffrn_reflns_theta_full 26.00
_diffrn_reflns_theta_max 29.20
_diffrn_reflns_theta_min 2.85
_diffrn_source 'fine-focus sealed tube'
_exptl_absorpt_coefficient_mu 0.088
_exptl_absorpt_correction_T_max 1.00000
_exptl_absorpt_correction_T_min 0.99412
_exptl_absorpt_correction_type multi-scan
_exptl_absorpt_process_details
; 
CrysAlisPro, Oxford Diffraction Ltd., 
Version 1.171.33.66 (release 28-04-2010 CrysAlis171 .NET) 
(compiled Apr 28 2010,14:27:37) 
empirical absorption correction using spherical harmonics, 
 implemented in SCALE3 ABSPACK scaling algorithm. 
;
_exptl_crystal_colour colorless
_exptl_crystal_density_diffrn 1.291
_exptl_crystal_description parallelepiped
_exptl_crystal_F_000 896
_exptl_crystal_size_max 0.72
_exptl_crystal_size_mid 0.48
_exptl_crystal_size_min 0.22
_refine_diff_density_max 0.314
_refine_diff_density_min -0.259
_refine_diff_density_rms 0.044
_refine_ls_extinction_method none
_refine_ls_goodness_of_fit_ref 0.978
_refine_ls_hydrogen_treatment mixed
_refine_ls_matrix_type full
_refine_ls_number_parameters 293
_refine_ls_number_reflns 5120
_refine_ls_number_restraints 0
_refine_ls_restrained_S_all 0.978
_refine_ls_R_factor_all 0.0648
_refine_ls_R_factor_gt 0.0403
_refine_ls_shift/su_max 0.001
_refine_ls_shift/su_mean 0.000
_refine_ls_structure_factor_coef Fsqd
_refine_ls_weighting_details 'calc w=1/[\s^2^(Fo^2^)+(0.0450P)^2^+0.0000P] where P=(Fo^2^+2Fc^2^)/3'
_refine_ls_weighting_scheme calc
_refine_ls_wR_factor_gt 0.0875
_refine_ls_wR_factor_ref 0.0909
_reflns_number_gt 3403
_reflns_number_total 5120
_reflns_threshold_expression >2sigma(I)
_cod_data_source_file jo401838n_si_006.cif
_cod_data_source_block wc219
_cod_original_sg_symbol_H-M 'P 21/n'
_cod_database_code 4028792

loop_
_symmetry_equiv_pos_as_xyz
'x, y, z'
'-x+1/2, y+1/2, -z+1/2'
'-x, -y, -z'
'x-1/2, -y-1/2, z-1/2'

loop_
_atom_site_label
_atom_site_type_symbol
_atom_site_fract_x
_atom_site_fract_y
_atom_site_fract_z
_atom_site_U_iso_or_equiv
_atom_site_adp_type
_atom_site_occupancy
_atom_site_symmetry_multiplicity
_atom_site_calc_flag
_atom_site_refinement_flags
O1 O 0.30837(7) 0.59367(7) 0.76309(6) 0.0182(2) Uani 1 1 d .
O2 O 0.58950(8) 0.55197(8) 0.85190(7) 0.0272(3) Uani 1 1 d .
O3 O 0.37335(8) 0.44258(8) 0.84988(7) 0.0242(2) Uani 1 1 d .
H3A H 0.3691(16) 0.4081(15) 0.7946(14) 0.061(6) Uiso 1 1 d .
O4 O 0.64435(8) 0.90127(8) 0.93795(7) 0.0277(3) Uani 1 1 d .
N1 N 0.20710(8) 0.76974(9) 0.85888(7) 0.0156(2) Uani 1 1 d .
N2 N 0.12662(9) 0.83094(9) 0.81040(8) 0.0201(3) Uani 1 1 d .
C1 C 0.36636(11) 0.62581(11) 0.69395(9) 0.0190(3) Uani 1 1 d .
C2 C 0.31616(13) 0.66342(13) 0.61044(10) 0.0295(4) Uani 1 1 d .
H2B H 0.2382 0.6725 0.5981 0.035 Uiso 1 1 calc R
C3 C 0.38578(15) 0.68705(14) 0.54603(11) 0.0427(5) Uani 1 1 d .
H3B H 0.3547 0.7127 0.4877 0.051 Uiso 1 1 calc R
C4 C 0.49996(15) 0.67437(16) 0.56412(12) 0.0468(5) Uani 1 1 d .
H4A H 0.5450 0.6903 0.5178 0.056 Uiso 1 1 calc R
C5 C 0.54857(13) 0.63905(14) 0.64812(11) 0.0345(4) Uani 1 1 d .
H5A H 0.6266 0.6312 0.6608 0.041 Uiso 1 1 calc R
C6 C 0.47972(11) 0.61508(11) 0.71406(9) 0.0198(3) Uani 1 1 d .
C7 C 0.50195(11) 0.57385(11) 0.80652(10) 0.0182(3) Uani 1 1 d .
C8 C 0.38729(10) 0.55281(10) 0.83836(9) 0.0159(3) Uani 1 1 d .
C9 C 0.36821(10) 0.61423(10) 0.92579(9) 0.0155(3) Uani 1 1 d .
H9A H 0.4208 0.5838 0.9770 0.019 Uiso 1 1 calc R
C10 C 0.39871(10) 0.73269(11) 0.91409(9) 0.0157(3) Uani 1 1 d .
C11 C 0.50625(11) 0.76971(11) 0.93538(9) 0.0178(3) Uani 1 1 d .
H11A H 0.5611 0.7222 0.9648 0.021 Uiso 1 1 calc R
C12 C 0.53532(11) 0.87543(11) 0.91434(10) 0.0207(3) Uani 1 1 d .
C13 C 0.45591(11) 0.94575(12) 0.87149(10) 0.0234(3) Uani 1 1 d .
H13A H 0.4759 1.0172 0.8552 0.028 Uiso 1 1 calc R
C14 C 0.34723(11) 0.91085(11) 0.85275(10) 0.0222(3) Uani 1 1 d .
H14A H 0.2920 0.9591 0.8248 0.027 Uiso 1 1 calc R
C15 C 0.31897(10) 0.80604(11) 0.87462(9) 0.0163(3) Uani 1 1 d .
C16 C 0.03452(11) 0.77045(11) 0.81190(9) 0.0194(3) Uani 1 1 d .
C17 C -0.07447(11) 0.79801(12) 0.77362(10) 0.0254(3) Uani 1 1 d .
H17A H -0.0896 0.8644 0.7415 0.031 Uiso 1 1 calc R
C18 C -0.15692(11) 0.72616(13) 0.78449(10) 0.0270(4) Uani 1 1 d .
H18A H -0.2309 0.7440 0.7608 0.032 Uiso 1 1 calc R
C19 C -0.13549(12) 0.62580(13) 0.83011(10) 0.0250(3) Uani 1 1 d .
H19A H -0.1951 0.5773 0.8352 0.030 Uiso 1 1 calc R
C20 C -0.03101(11) 0.59698(12) 0.86707(9) 0.0210(3) Uani 1 1 d .
H20A H -0.0176 0.5290 0.8970 0.025 Uiso 1 1 calc R
C21 C 0.05709(10) 0.67088(11) 0.85977(9) 0.0170(3) Uani 1 1 d .
C22 C 0.17107(10) 0.67458(10) 0.89041(9) 0.0150(3) Uani 1 1 d .
C23 C 0.24913(11) 0.60534(11) 0.95338(9) 0.0164(3) Uani 1 1 d .
C24 C 0.20656(11) 0.48818(11) 0.95528(10) 0.0215(3) Uani 1 1 d .
H24A H 0.1316 0.4882 0.9728 0.032 Uiso 1 1 calc R
H24B H 0.2557 0.4457 0.9996 0.032 Uiso 1 1 calc R
H24C H 0.2051 0.4557 0.8946 0.032 Uiso 1 1 calc R
C25 C 0.25356(12) 0.65254(12) 1.05068(9) 0.0226(3) Uani 1 1 d .
H25A H 0.1797 0.6488 1.0703 0.034 Uiso 1 1 calc R
H25B H 0.2780 0.7285 1.0508 0.034 Uiso 1 1 calc R
H25C H 0.3058 0.6102 1.0927 0.034 Uiso 1 1 calc R
C26 C 0.67879(13) 1.00833(13) 0.91665(12) 0.0345(4) Uani 1 1 d .
H26A H 0.7582 1.0166 0.9370 0.052 Uiso 1 1 calc R
H26B H 0.6374 1.0620 0.9478 0.052 Uiso 1 1 calc R
H26C H 0.6645 1.0199 0.8506 0.052 Uiso 1 1 calc R

loop_
_atom_site_aniso_label
_atom_site_aniso_U_11
_atom_site_aniso_U_22
_atom_site_aniso_U_33
_atom_site_aniso_U_23
_atom_site_aniso_U_13
_atom_site_aniso_U_12
O1 0.0163(5) 0.0242(5) 0.0136(5) -0.0024(4) -0.0003(4) -0.0012(4)
O2 0.0195(5) 0.0318(6) 0.0289(6) -0.0026(5) -0.0018(4) 0.0077(5)
O3 0.0382(6) 0.0123(5) 0.0239(6) -0.0035(4) 0.0110(5) -0.0031(5)
O4 0.0196(5) 0.0253(6) 0.0354(6) 0.0057(5) -0.0070(4) -0.0066(4)
N1 0.0158(6) 0.0135(6) 0.0164(6) 0.0016(5) -0.0020(4) 0.0009(5)
N2 0.0165(6) 0.0199(6) 0.0221(6) 0.0062(5) -0.0049(5) 0.0001(5)
C1 0.0248(7) 0.0154(7) 0.0163(7) -0.0026(6) 0.0008(6) -0.0065(6)
C2 0.0327(8) 0.0315(9) 0.0214(8) 0.0012(7) -0.0070(6) -0.0066(7)
C3 0.0592(12) 0.0473(11) 0.0183(9) 0.0107(8) -0.0076(8) -0.0226(10)
C4 0.0510(11) 0.0667(13) 0.0235(9) 0.0024(9) 0.0077(8) -0.0346(10)
C5 0.0304(9) 0.0499(11) 0.0240(9) -0.0037(8) 0.0064(7) -0.0172(8)
C6 0.0221(7) 0.0202(7) 0.0171(7) -0.0020(6) 0.0021(6) -0.0056(6)
C7 0.0193(7) 0.0138(7) 0.0212(8) -0.0050(6) 0.0018(6) 0.0018(6)
C8 0.0191(7) 0.0120(7) 0.0160(7) -0.0001(6) -0.0004(5) 0.0002(6)
C9 0.0178(7) 0.0148(7) 0.0130(7) 0.0006(6) -0.0018(5) 0.0019(6)
C10 0.0191(7) 0.0154(7) 0.0122(7) -0.0016(6) 0.0007(5) 0.0013(6)
C11 0.0186(7) 0.0166(7) 0.0167(7) 0.0002(6) -0.0031(5) 0.0042(6)
C12 0.0165(7) 0.0229(8) 0.0215(8) -0.0021(6) -0.0024(6) -0.0034(6)
C13 0.0228(7) 0.0164(7) 0.0289(8) 0.0034(6) -0.0045(6) -0.0048(6)
C14 0.0214(7) 0.0175(7) 0.0257(8) 0.0032(6) -0.0045(6) 0.0018(6)
C15 0.0160(6) 0.0165(7) 0.0155(7) -0.0004(6) -0.0016(5) -0.0013(6)
C16 0.0195(7) 0.0223(7) 0.0160(7) 0.0021(6) 0.0002(5) -0.0009(6)
C17 0.0201(7) 0.0300(8) 0.0245(8) 0.0094(7) -0.0038(6) -0.0005(7)
C18 0.0169(7) 0.0390(9) 0.0235(8) 0.0038(7) -0.0033(6) -0.0029(7)
C19 0.0210(7) 0.0346(9) 0.0194(8) 0.0019(7) 0.0033(6) -0.0091(7)
C20 0.0237(7) 0.0246(8) 0.0153(7) 0.0029(6) 0.0044(6) -0.0042(6)
C21 0.0194(7) 0.0206(7) 0.0112(7) 0.0000(6) 0.0022(5) 0.0001(6)
C22 0.0186(7) 0.0148(7) 0.0117(7) -0.0006(6) 0.0031(5) -0.0005(6)
C23 0.0196(7) 0.0160(7) 0.0136(7) 0.0016(6) 0.0019(5) 0.0024(6)
C24 0.0236(7) 0.0204(7) 0.0215(8) 0.0068(6) 0.0069(6) 0.0017(6)
C25 0.0290(8) 0.0243(8) 0.0140(7) 0.0022(6) 0.0017(6) 0.0081(7)
C26 0.0275(8) 0.0357(9) 0.0374(10) 0.0108(8) -0.0064(7) -0.0150(8)

loop_
_atom_type_symbol
_atom_type_description
_atom_type_scat_dispersion_real
_atom_type_scat_dispersion_imag
_atom_type_scat_source
C C 0.0033 0.0016 'International Tables Vol C Tables 4.2.6.8 and 6.1.1.4'
H H 0.0000 0.0000 'International Tables Vol C Tables 4.2.6.8 and 6.1.1.4'
N N 0.0061 0.0033 'International Tables Vol C Tables 4.2.6.8 and 6.1.1.4'
O O 0.0106 0.0060 'International Tables Vol C Tables 4.2.6.8 and 6.1.1.4'

loop_
_geom_angle_atom_site_label_1
_geom_angle_atom_site_label_2
_geom_angle_atom_site_label_3
_geom_angle
C1 O1 C8 108.34(10)
C8 O3 H3A 109.8(12)
C12 O4 C26 117.44(11)
C22 N1 N2 114.50(10)
C22 N1 C15 124.06(11)
N2 N1 C15 121.43(10)
C16 N2 N1 103.35(10)
O1 C1 C6 114.03(12)
O1 C1 C2 123.31(13)
C6 C1 C2 122.65(13)
C1 C2 C3 116.33(14)
C1 C2 H2B 121.8
C3 C2 H2B 121.8
C4 C3 C2 121.95(16)
C4 C3 H3B 119.0
C2 C3 H3B 119.0
C5 C4 C3 120.90(15)
C5 C4 H4A 119.5
C3 C4 H4A 119.5
C4 C5 C6 117.98(15)
C4 C5 H5A 121.0
C6 C5 H5A 121.0
C1 C6 C5 120.16(14)
C1 C6 C7 107.33(11)
C5 C6 C7 132.47(13)
O2 C7 C6 130.00(13)
O2 C7 C8 123.79(13)
C6 C7 C8 106.07(11)
O3 C8 O1 110.60(11)
O3 C8 C9 110.12(11)
O1 C8 C9 108.38(10)
O3 C8 C7 109.34(10)
O1 C8 C7 103.98(10)
C9 C8 C7 114.25(11)
C10 C9 C8 108.02(10)
C10 C9 C23 110.26(10)
C8 C9 C23 115.46(11)
C10 C9 H9A 107.6
C8 C9 H9A 107.6
C23 C9 H9A 107.6
C11 C10 C15 118.05(12)
C11 C10 C9 121.83(12)
C15 C10 C9 119.95(11)
C12 C11 C10 121.06(12)
C12 C11 H11A 119.5
C10 C11 H11A 119.5
O4 C12 C11 115.23(12)
O4 C12 C13 124.72(12)
C11 C12 C13 120.05(12)
C14 C13 C12 119.40(13)
C14 C13 H13A 120.3
C12 C13 H13A 120.3
C15 C14 C13 120.11(13)
C15 C14 H14A 119.9
C13 C14 H14A 119.9
C14 C15 C10 121.23(12)
C14 C15 N1 121.00(12)
C10 C15 N1 117.76(11)
N2 C16 C21 111.96(12)
N2 C16 C17 126.94(13)
C21 C16 C17 121.09(13)
C18 C17 C16 117.74(14)
C18 C17 H17A 121.1
C16 C17 H17A 121.1
C17 C18 C19 121.85(14)
C17 C18 H18A 119.1
C19 C18 H18A 119.1
C20 C19 C18 121.53(13)
C20 C19 H19A 119.2
C18 C19 H19A 119.2
C19 C20 C21 118.56(13)
C19 C20 H20A 120.7
C21 C20 H20A 120.7
C22 C21 C16 104.65(11)
C22 C21 C20 136.15(13)
C16 C21 C20 119.19(12)
N1 C22 C21 105.52(11)
N1 C22 C23 119.63(11)
C21 C22 C23 134.49(12)
C22 C23 C25 107.92(10)
C22 C23 C24 110.72(11)
C25 C23 C24 107.92(11)
C22 C23 C9 109.48(10)
C25 C23 C9 107.08(11)
C24 C23 C9 113.51(10)
C23 C24 H24A 109.5
C23 C24 H24B 109.5
H24A C24 H24B 109.5
C23 C24 H24C 109.5
H24A C24 H24C 109.5
H24B C24 H24C 109.5
C23 C25 H25A 109.5
C23 C25 H25B 109.5
H25A C25 H25B 109.5
C23 C25 H25C 109.5
H25A C25 H25C 109.5
H25B C25 H25C 109.5
O4 C26 H26A 109.5
O4 C26 H26B 109.5
H26A C26 H26B 109.5
O4 C26 H26C 109.5
H26A C26 H26C 109.5
H26B C26 H26C 109.5

loop_
_geom_bond_atom_site_label_1
_geom_bond_atom_site_label_2
_geom_bond_distance
O1 C1 1.3720(15)
O1 C8 1.4632(16)
O2 C7 1.2152(16)
O3 C8 1.3782(16)
O3 H3A 0.92(2)
O4 C12 1.3665(16)
O4 C26 1.4280(18)
N1 C22 1.3523(16)
N1 N2 1.3641(15)
N1 C15 1.4240(16)
N2 C16 1.3480(17)
C1 C6 1.3809(19)
C1 C2 1.385(2)
C2 C3 1.384(2)
C2 H2B 0.9500
C3 C4 1.391(3)
C3 H3B 0.9500
C4 C5 1.376(2)
C4 H4A 0.9500
C5 C6 1.3954(19)
C5 H5A 0.9500
C6 C7 1.4503(19)
C7 C8 1.5507(18)
C8 C9 1.5394(18)
C9 C10 1.5175(18)
C9 C23 1.5592(17)
C9 H9A 1.0000
C10 C11 1.3841(18)
C10 C15 1.3968(18)
C11 C12 1.3919(19)
C11 H11A 0.9500
C12 C13 1.3881(19)
C13 C14 1.3851(19)
C13 H13A 0.9500
C14 C15 1.3820(19)
C14 H14A 0.9500
C16 C21 1.4225(19)
C16 C17 1.4159(18)
C17 C18 1.362(2)
C17 H17A 0.9500
C18 C19 1.414(2)
C18 H18A 0.9500
C19 C20 1.366(2)
C19 H19A 0.9500
C20 C21 1.4200(19)
C20 H20A 0.9500
C21 C22 1.4047(18)
C22 C23 1.5063(18)
C23 C25 1.5452(19)
C23 C24 1.5314(19)
C24 H24A 0.9800
C24 H24B 0.9800
C24 H24C 0.9800
C25 H25A 0.9800
C25 H25B 0.9800
C25 H25C 0.9800
C26 H26A 0.9800
C26 H26B 0.9800
C26 H26C 0.9800
